data_2005787
loop_
_publ_author_name
'Kim, M.-J.'
'Shin, J.-C.'
'Lee, J.-H.'
'Rhie, D.-Y.'
'Kim, D.-Y.'
'Suh, I.-H.'
'Choi, S.-S.'
'Jensen, W. P.'
'Lewis, D. E.'

_publ_section_title
;
 Ethyl
 2-Fluoro-3-oxo-2-(<i>p</i>-toluoyl)-3-(<i>p</i>-tolyl)propanoate,
 C~20~H~19~O~4~F
;
_journal_issue 12
_journal_name_full 'Acta Crystallographica Section C'
_journal_page_first 3127
_journal_page_last 3128
_journal_paper_doi 10.1107/S0108270196011250
_journal_volume 52
_journal_year 1996
_chemical_formula_moiety 'C20 H19 O4 F'
_chemical_formula_sum 'C20 H19 F O4'
_chemical_formula_weight 342.35
_chemical_name_systematic
;
 ethyl 2-fluoro-2(p-toluoyl)-3-oxo-3-(p-tolyl)propanoate
;
_space_group_IT_number 14
_symmetry_cell_setting monoclinic
_symmetry_space_group_name_Hall '-P 2yn'
_symmetry_space_group_name_H-M 'P 1 21/n 1'
_audit_creation_method SHELXL
_cell_angle_alpha 90.00
_cell_angle_beta 98.8530(13)
_cell_angle_gamma 90.00
_cell_formula_units_Z 4
_cell_length_a 14.790(2)
_cell_length_b 8.5620(12)
_cell_length_c 14.380(3)
_cell_measurement_reflns_used 25
_cell_measurement_temperature 298
_cell_measurement_theta_max 20.2
_cell_measurement_theta_min 15.5
_cell_volume 1799.3(5)
_computing_cell_refinement 'CAD-4 Software'
_computing_data_collection 'CAD-4 Software (Enraf-Nonius, 1989)'
_computing_data_reduction 'CAD-4 Software'
_computing_molecular_graphics 'ORTEP (Johnson, 1965)'
_computing_structure_refinement SHELXL93
_computing_structure_solution SHELXS86
_diffrn_ambient_temperature 298(2)
_diffrn_measurement_device 'Enraf-Nonius CAD-4'
_diffrn_measurement_method '\w/2\q scans'
_diffrn_radiation_monochromator graphite
_diffrn_radiation_source 'fine-focus sealed tube'
_diffrn_radiation_type MoK\a
_diffrn_radiation_wavelength 0.71069
_diffrn_reflns_av_R_equivalents 0.023
_diffrn_reflns_av_sigmaI/netI 0.1142
_diffrn_reflns_limit_h_max 16
_diffrn_reflns_limit_h_min 0
_diffrn_reflns_limit_k_max 9
_diffrn_reflns_limit_k_min 0
_diffrn_reflns_limit_l_max 16
_diffrn_reflns_limit_l_min -16
_diffrn_reflns_number 2533
_diffrn_reflns_theta_max 23.97
_diffrn_reflns_theta_min 2.15
_diffrn_standards_decay_% 2
_diffrn_standards_interval_count 100
_diffrn_standards_number 3
_exptl_absorpt_coefficient_mu 0.094
_exptl_absorpt_correction_type none
_exptl_crystal_colour colourless
_exptl_crystal_density_diffrn 1.264
_exptl_crystal_density_meas ?
_exptl_crystal_description needle
_exptl_crystal_F_000 720
_exptl_crystal_size_max 0.23
_exptl_crystal_size_mid 0.23
_exptl_crystal_size_min 0.20
_refine_diff_density_max 0.171
_refine_diff_density_min -0.219
_refine_ls_extinction_coef 0.0143(15)
_refine_ls_extinction_method 'SHELXL93 (Sheldrick, 1993)'
_refine_ls_goodness_of_fit_all 0.984
_refine_ls_goodness_of_fit_obs 1.227
_refine_ls_hydrogen_treatment 'H atoms: see text'
_refine_ls_matrix_type full
_refine_ls_number_parameters 254
_refine_ls_number_reflns 1815
_refine_ls_number_restraints 0
_refine_ls_restrained_S_all 0.984
_refine_ls_restrained_S_obs 1.227
_refine_ls_R_factor_all 0.1460
_refine_ls_R_factor_obs 0.0675
_refine_ls_shift/esd_max -0.246
_refine_ls_shift/esd_mean 0.012
_refine_ls_structure_factor_coef Fsqd
_refine_ls_weighting_details 'w = 1/[s^2^(Fo^2^)+(0.0426P)^2^] where P=(Fo^2^+2Fc^2^)/3'
_refine_ls_weighting_scheme calc
_refine_ls_wR_factor_all 0.1321
_refine_ls_wR_factor_obs 0.1092
_reflns_number_observed 934
_reflns_number_total 1815
_reflns_observed_criterion >2sigma(I)
_cod_data_source_file kh1096.cif
_cod_data_source_block osl
_cod_depositor_comments
;
The following automatic conversions were performed:
'_symmetry_cell_setting' value 'Monoclinic' changed to 'monoclinic'
according to '/home/saulius/struct/CIF-dictionaries/cif_core.dic'
dictionary named 'cif_core.dic' version 2.4.1 from 2010-06-29.

Automatic conversion script
Id: cif_fix_enum 1527 2010-12-29 10:47:43Z saulius 

The following automatic conversions were performed:

'_symmetry_cell_setting' value 'Monoclinic' changed to 'monoclinic'
according to /home/saulius/struct/CIF-dictionaries/cif_core.dic
dictionary named 'cif_core.dic' version 2.4.1 from 2010-06-29.

Automatic conversion script
Id: cif_fix_values 1715 2011-07-08 13:25:40Z adriana 

The following automatic conversions were performed:

'_exptl_crystal_density_meas' value 'not measured' was changed to '?'
- the value is perceived as not measured.

Automatic conversion script
Id: cif_fix_values 3008 2015-01-20 13:52:24Z robertas 

The following automatic conversions were performed:

'_refine_ls_weighting_scheme' value 'calc w =
1/[s^2^(Fo^2^)+(0.0426P)^2^] where P=(Fo^2^+2Fc^2^)/3' was changed to
'calc'. New tag '_refine_ls_weighting_details' was created. The value
of the new tag was set to 'w = 1/[s^2^(Fo^2^)+(0.0426P)^2^] where
P=(Fo^2^+2Fc^2^)/3'.

Automatic conversion script
Id: cif_fix_values 3143 2015-03-26 13:38:13Z robertas 
;
_cod_original_sg_symbol_H-M 'P 21/n'
_cod_database_code 2005787

loop_
_symmetry_equiv_pos_as_xyz
'x, y, z'
'-x+1/2, y+1/2, -z+1/2'
'-x, -y, -z'
'x-1/2, -y-1/2, z-1/2'

loop_
_atom_site_aniso_label
_atom_site_aniso_U_11
_atom_site_aniso_U_22
_atom_site_aniso_U_33
_atom_site_aniso_U_12
_atom_site_aniso_U_13
_atom_site_aniso_U_23
C1 0.097(8) 0.096(8) 0.087(8) 0.025(7) 0.011(6) -0.010(7)
C2 0.058(5) 0.065(6) 0.067(6) 0.008(4) 0.008(4) -0.001(5)
C3 0.061(5) 0.051(5) 0.074(6) 0.006(4) 0.011(4) 0.017(5)
C4 0.053(4) 0.052(5) 0.060(5) -0.006(4) 0.002(4) 0.016(5)
C5 0.044(4) 0.056(5) 0.057(5) -0.002(4) 0.005(4) 0.010(4)
C6 0.076(5) 0.063(5) 0.063(5) 0.014(4) 0.005(5) 0.012(5)
C7 0.078(6) 0.077(6) 0.052(5) 0.010(5) 0.006(4) -0.003(5)
C8 0.055(5) 0.056(5) 0.069(6) 0.003(4) 0.007(4) 0.013(5)
O1 0.084(4) 0.083(4) 0.056(3) 0.011(3) 0.001(3) 0.011(3)
C9 0.046(4) 0.064(5) 0.049(4) -0.008(4) 0.013(4) 0.008(4)
C18 0.050(5) 0.073(6) 0.062(6) 0.011(5) -0.004(4) 0.014(5)
O3 0.083(4) 0.083(4) 0.092(4) -0.021(3) -0.011(3) -0.001(3)
O4 0.083(4) 0.082(4) 0.059(3) -0.004(3) 0.012(3) -0.013(3)
C19 0.138(8) 0.087(7) 0.073(6) 0.014(6) 0.019(6) -0.025(6)
C20 0.40(3) 0.099(11) 0.047(6) 0.058(14) -0.057(11) 0.000(7)
C10 0.050(5) 0.058(5) 0.047(4) -0.006(4) 0.015(3) 0.004(4)
O2 0.060(3) 0.061(4) 0.108(4) -0.008(3) 0.009(3) 0.015(3)
C11 0.043(4) 0.053(5) 0.046(4) 0.005(4) 0.005(3) 0.012(4)
C12 0.062(5) 0.059(5) 0.061(5) -0.003(4) 0.002(4) 0.010(4)
C13 0.063(5) 0.051(5) 0.097(6) 0.000(4) 0.010(4) 0.022(5)
C14 0.064(6) 0.078(7) 0.069(5) 0.024(5) 0.005(4) 0.012(5)
C17 0.118(11) 0.113(10) 0.150(13) 0.036(9) -0.008(9) 0.055(9)
C15 0.056(5) 0.078(6) 0.089(6) 0.001(5) -0.017(4) 0.008(5)
C16 0.050(5) 0.080(6) 0.066(5) -0.007(5) 0.001(4) 0.007(5)
F 0.060(2) 0.066(3) 0.080(3) -0.002(2) 0.019(2) 0.019(2)

loop_
_atom_site_label
_atom_site_occupancy
_atom_site_fract_x
_atom_site_fract_y
_atom_site_fract_z
_atom_site_U_iso_or_equiv
_atom_site_thermal_displace_type
_atom_site_calc_flag
_atom_site_refinement_flags
_atom_site_type_symbol
C1 1 0.6135(7) 0.8628(13) 0.2106(7) 0.094(3) Uani d . C
H1A 1 0.5904(74) 0.9415(102) 0.1866(65) 0.141 Uiso d . H
H1B 1 0.6515(53) 0.8431(100) 0.2685(53) 0.141 Uiso d . H
H1C 1 0.5562(55) 0.8750(118) 0.2307(57) 0.141 Uiso d . H
C2 1 0.6170(5) 0.7325(9) 0.1422(6) 0.063(2) Uani d . C
C3 1 0.5850(4) 0.7553(8) 0.0482(6) 0.062(2) Uani d . C
H3 1 0.5583(4) 0.8500(8) 0.0278(6) 0.074 Uiso calc R H
C4 1 0.5927(4) 0.6383(8) -0.0156(5) 0.055(2) Uani d . C
H4 1 0.5712(4) 0.6558(8) -0.0790(5) 0.066 Uiso calc R H
C5 1 0.6316(4) 0.4948(9) 0.0118(5) 0.052(2) Uani d . C
C6 1 0.6625(4) 0.4733(9) 0.1068(5) 0.068(2) Uani d . C
H6 1 0.6888(4) 0.3787(9) 0.1281(5) 0.082 Uiso calc R H
C7 1 0.6544(5) 0.5913(10) 0.1699(5) 0.069(2) Uani d . C
H7 1 0.6752(5) 0.5743(10) 0.2335(5) 0.083 Uiso calc R H
C8 1 0.6399(4) 0.3784(8) -0.0624(6) 0.060(2) Uani d . C
O1 1 0.6117(3) 0.4035(5) -0.1438(3) 0.075(2) Uani d . O
C9 1 0.6855(4) 0.2189(8) -0.0354(5) 0.052(2) Uani d . C
C18 1 0.6681(5) 0.1130(10) -0.1219(5) 0.063(2) Uani d . C
O3 1 0.6083(4) 0.0172(6) -0.1339(4) 0.089(2) Uani d . O
O4 1 0.7288(3) 0.1450(5) -0.1778(3) 0.074(2) Uani d . O
C19 1 0.7147(6) 0.0725(9) -0.2701(6) 0.099(3) Uani d . C
H19A 1 0.7727(6) 0.0330(9) -0.2836(6) 0.119 Uiso calc R H
H19B 1 0.6736(6) -0.0157(9) -0.2694(6) 0.119 Uiso calc R H
C20 1 0.6780(17) 0.1754(18) -0.3417(10) 0.192(12) Uani d . C
H20A 1 0.6687(97) 0.1169(159) -0.4143(91) 0.287 Uiso d . H
H20B 1 0.6971(129) 0.2496(175) -0.3425(119) 0.287 Uiso d . H
H20C 1 0.6461(153) 0.1508(278) -0.3465(159) 0.287 Uiso d . H
C10 1 0.7883(4) 0.2354(8) -0.0014(4) 0.051(2) Uani d . C
O2 1 0.8234(3) 0.3604(6) -0.0156(3) 0.076(2) Uani d . O
C11 1 0.8414(5) 0.1038(8) 0.0446(4) 0.048(2) Uani d . C
C12 1 0.8056(5) -0.0456(8) 0.0512(4) 0.061(2) Uani d . C
H12 1 0.7444(5) -0.0641(8) 0.0274(4) 0.073 Uiso calc R H
C13 1 0.8587(5) -0.1662(8) 0.0922(5) 0.071(2) Uani d . C
H13 1 0.8338(5) -0.2658(8) 0.0942(5) 0.085 Uiso calc R H
C14 1 0.9486(5) -0.1398(10) 0.1302(5) 0.071(2) Uani d . C
C17 1 1.0080(10) -0.2742(18) 0.1773(10) 0.130(5) Uani d . C
H17A 1 0.9882(67) -0.3669(115) 0.1251(65) 0.195 Uiso d . H
H17B 1 1.0496(80) -0.2549(167) 0.2038(96) 0.195 Uiso d . H
H17C 1 0.9926(100) -0.2951(167) 0.2194(89) 0.195 Uiso d . H
C15 1 0.9835(5) 0.0077(11) 0.1263(5) 0.077(2) Uani d . C
H15 1 1.0438(5) 0.0271(11) 0.1529(5) 0.092 Uiso calc R H
C16 1 0.9315(5) 0.1260(9) 0.0843(4) 0.066(2) Uani d . C
H16 1 0.9572(5) 0.2248(9) 0.0821(4) 0.079 Uiso calc R H
F 1 0.6426(2) 0.1512(4) 0.0334(3) 0.0679(12) Uani d . F

loop_
_atom_type_symbol
_atom_type_description
_atom_type_scat_dispersion_real
_atom_type_scat_dispersion_imag
_atom_type_scat_source
C C 0.0033 0.0016 'International Tables Vol C Tables 4.2.6.8 and 6.1.1.4'
H H 0.0000 0.0000 'International Tables Vol C Tables 4.2.6.8 and 6.1.1.4'
O O 0.0106 0.0060 'International Tables Vol C Tables 4.2.6.8 and 6.1.1.4'
F F 0.0171 0.0103 'International Tables Vol C Tables 4.2.6.8 and 6.1.1.4'

loop_
_geom_angle_atom_site_label_1
_geom_angle_atom_site_label_2
_geom_angle_atom_site_label_3
_geom_angle
_geom_angle_publ_flag
C7 C2 C3 118.4(7) no
C7 C2 C1 121.5(8) no
C3 C2 C1 120.0(8) no
C4 C3 C2 120.1(7) no
C3 C4 C5 121.9(6) no
C6 C5 C4 117.2(7) no
C6 C5 C8 124.8(7) yes
C4 C5 C8 117.9(7) yes
C7 C6 C5 120.3(7) no
C2 C7 C6 122.0(7) no
O1 C8 C5 121.9(7) yes
O1 C8 C9 118.4(7) yes
C5 C8 C9 119.8(6) yes
F C9 C18 107.2(6) yes
F C9 C10 110.6(5) yes
C18 C9 C10 110.4(6) yes
F C9 C8 108.6(5) yes
C18 C9 C8 107.9(6) yes
C10 C9 C8 111.9(6) yes
O3 C18 O4 127.5(8) yes
O3 C18 C9 123.4(7) yes
O4 C18 C9 109.1(7) yes
C18 O4 C19 116.9(6) yes
C20 C19 O4 112.8(8) yes
O2 C10 C11 122.4(6) yes
O2 C10 C9 117.0(6) yes
C11 C10 C9 120.6(6) yes
C16 C11 C12 116.9(6) no
C16 C11 C10 119.7(7) yes
C12 C11 C10 123.5(6) yes
C13 C12 C11 121.4(6) no
C12 C13 C14 120.0(7) no
C15 C14 C13 118.9(7) no
C15 C14 C17 120.9(9) no
C13 C14 C17 120.2(9) no
C16 C15 C14 121.0(7) no
C15 C16 C11 121.8(7) no

loop_
_geom_bond_atom_site_label_1
_geom_bond_atom_site_label_2
_geom_bond_distance
_geom_bond_publ_flag
C1 C2 1.493(11) yes
C2 C7 1.364(8) yes
C2 C3 1.376(8) no
C3 C4 1.375(8) no
C4 C5 1.388(8) no
C5 C6 1.384(8) no
C5 C8 1.479(8) yes
C6 C7 1.375(8) no
C8 O1 1.201(7) yes
C8 C9 1.545(8) yes
C9 F 1.382(6) yes
C9 C18 1.529(9) yes
C9 C10 1.531(8) yes
C18 O3 1.200(7) yes
C18 O4 1.322(8) yes
O4 C19 1.451(7) yes
C19 C20 1.400(15) yes
C10 O2 1.220(6) yes
C10 C11 1.471(8) yes
C11 C16 1.380(8) no
C11 C12 1.393(8) no
C12 C13 1.374(8) no
C13 C14 1.376(8) no
C14 C15 1.369(9) no
C14 C17 1.540(13) yes
C15 C16 1.357(8) no

loop_
_cod_related_entry_id
_cod_related_entry_database
_cod_related_entry_code
1 ChemSpider 24728677
